data_4074681
loop_
_publ_author_name
'van Buijtenen, Jeroen'
'Meuldijk, Jan'
'Vekemans, Jef A. J. M.'
'Hulshof, Lumbertus A.'
'Kooijman, Huub'
'Spek, Anthony L.'

_publ_section_title
;
 Dinuclear Ruthenium Complexes Bearing Dicarboxylate and Phosphine
 Ligands. Acceptorless Catalytic Dehydrogenation of 1-Phenylethanol
;
_journal_issue 4
_journal_name_full Organometallics
_journal_page_first 873
_journal_paper_doi 10.1021/om050789s
_journal_volume 25
_journal_year 2006
_chemical_compound_source 'see text'
_chemical_formula_moiety 'C94 H64 F4 O6 P4 Ru2'
_chemical_formula_sum 'C94 H64 F4 O6 P4 Ru2'
_chemical_formula_weight 1691.48
_chemical_name_systematic ?
_space_group_IT_number 14
_symmetry_cell_setting monoclinic
_symmetry_Int_Tables_number 14
_symmetry_space_group_name_Hall '-P 2ybc'
_symmetry_space_group_name_H-M 'P 1 21/c 1'
_atom_sites_solution_hydrogens geom
_atom_sites_solution_primary vecmap
_atom_sites_solution_secondary difmap
_cell_angle_alpha 90
_cell_angle_beta 102.80(2)
_cell_angle_gamma 90
_cell_formula_units_Z 4
_cell_length_a 15.8597(14)
_cell_length_b 28.260(4)
_cell_length_c 21.528(2)
_cell_measurement_reflns_used 987
_cell_measurement_temperature 150
_cell_measurement_theta_max 20.0
_cell_measurement_theta_min 2.0
_cell_volume 9409.0(19)
_computing_cell_refinement 'Denzo (Otwinowski & Minor, 1997)'
_computing_data_collection 'Collect (Hooft, 1998)'
_computing_data_reduction 'Denzo (Otwinowski & Minor, 1997)'
_computing_molecular_graphics 'PLATON (Spek, 2003)'
_computing_publication_material 'PLATON (Spek, 2003)'
_computing_structure_refinement 'SHELXL-97 (Sheldrick, 1997)'
_computing_structure_solution 'DIRDIF (Beurskens et al., 1999)'
_diffrn_ambient_temperature 150
_diffrn_detector_area_resol_mean 18.4
_diffrn_measured_fraction_theta_full 0.973
_diffrn_measured_fraction_theta_max 0.973
_diffrn_measurement_device_type 'Nonius KappaCCD area detector'
_diffrn_measurement_method '\f scans and \w scans with \k offset'
_diffrn_radiation_monochromator graphite
_diffrn_radiation_probe x-ray
_diffrn_radiation_source 'Rotating Anode'
_diffrn_radiation_type MoK\a
_diffrn_radiation_wavelength 0.71073
_diffrn_reflns_av_R_equivalents 0.2058
_diffrn_reflns_av_sigmaI/netI 0.1653
_diffrn_reflns_limit_h_max 15
_diffrn_reflns_limit_h_min -15
_diffrn_reflns_limit_k_max 27
_diffrn_reflns_limit_k_min -27
_diffrn_reflns_limit_l_max 20
_diffrn_reflns_limit_l_min -20
_diffrn_reflns_number 44353
_diffrn_reflns_reduction_process
;
;
_diffrn_reflns_theta_full 19.98
_diffrn_reflns_theta_max 19.98
_diffrn_reflns_theta_min 1.21
_diffrn_standards_number 0
_exptl_absorpt_coefficient_mu 0.444
_exptl_absorpt_correction_type none
_exptl_crystal_colour orange
_exptl_crystal_density_diffrn 1.194
_exptl_crystal_density_method 'Not Measured'
_exptl_crystal_description prism
_exptl_crystal_F_000 3440
_exptl_crystal_size_max 0.350
_exptl_crystal_size_mid 0.100
_exptl_crystal_size_min 0.050
_refine_diff_density_max 0.532
_refine_diff_density_min -0.645
_refine_diff_density_rms 0.090
_refine_ls_extinction_method none
_refine_ls_goodness_of_fit_ref 1.048
_refine_ls_hydrogen_treatment constr
_refine_ls_matrix_type full
_refine_ls_number_parameters 556
_refine_ls_number_reflns 8532
_refine_ls_number_restraints 48
_refine_ls_restrained_S_all 1.045
_refine_ls_R_factor_all 0.1751
_refine_ls_R_factor_gt 0.0991
_refine_ls_shift/su_max 0.001
_refine_ls_shift/su_mean 0.000
_refine_ls_structure_factor_coef Fsqd
_refine_ls_weighting_details 'w=1/[\s^2^(F~o~^2^)+(0.1104P)^2^+30.7P] where P=(F~o~^2^+2Fc^2^)/3'
_refine_ls_weighting_scheme calc
_refine_ls_wR_factor_gt 0.2388
_refine_ls_wR_factor_ref 0.2676
_reflns_number_gt 4539
_reflns_number_total 8532
_reflns_threshold_expression I>2\s(I)
_cod_data_source_file om050789ssi20051212_073958.cif
_cod_data_source_block RS4d
_cod_depositor_comments
;
The following automatic conversions were performed:

'_symmetry_cell_setting' value 'Monoclinic' changed to 'monoclinic'
according to /home/saulius/struct/CIF-dictionaries/cif_core.dic
dictionary named 'cif_core.dic' version 2.4.1 from 2010-06-29.

Automatic conversion script
Id: cif_fix_values 1715 2011-07-08 13:25:40Z adriana 
;
_cod_original_sg_symbol_H-M 'P 21/c'
_cod_database_code 4074681

loop_
_symmetry_equiv_pos_site_id
_symmetry_equiv_pos_as_xyz
1 x,y,z
2 -x,1/2+y,1/2-z
3 -x,-y,-z
4 x,1/2-y,1/2+z

loop_
_atom_site_aniso_label
_atom_site_aniso_U_11
_atom_site_aniso_U_22
_atom_site_aniso_U_33
_atom_site_aniso_U_23
_atom_site_aniso_U_13
_atom_site_aniso_U_12
Ru1 0.0497(9) 0.0962(12) 0.0609(10) -0.0132(8) 0.0252(7) -0.0088(8)
Ru2 0.0513(9) 0.1171(14) 0.0717(11) -0.0198(9) 0.0292(8) -0.0036(8)
P1 0.050(3) 0.073(3) 0.064(3) -0.012(2) 0.022(2) -0.010(2)
P2 0.049(3) 0.089(3) 0.067(3) -0.015(3) 0.021(2) -0.010(2)
P3 0.060(3) 0.136(5) 0.075(4) -0.028(3) 0.032(3) -0.012(3)
P4 0.060(3) 0.108(4) 0.070(3) -0.022(3) 0.028(3) 0.002(3)
F1 0.102(8) 0.088(7) 0.107(8) -0.002(5) 0.047(6) 0.012(6)
F2 0.104(8) 0.129(8) 0.093(8) 0.015(6) 0.038(6) 0.032(6)
F3 0.115(8) 0.094(7) 0.100(8) 0.004(6) 0.041(6) 0.009(6)
F4 0.148(10) 0.133(9) 0.108(8) -0.002(7) 0.051(8) 0.022(8)
O1 0.065(7) 0.108(9) 0.083(8) 0.007(7) 0.034(6) 0.001(6)
O2 0.071(8) 0.152(11) 0.081(8) 0.006(8) 0.012(7) -0.004(8)
O3 0.061(7) 0.077(7) 0.065(7) -0.015(6) 0.023(6) 0.009(6)
O4 0.071(8) 0.092(8) 0.067(7) -0.019(6) 0.024(6) 0.007(6)
O5 0.163(15) 0.146(13) 0.153(14) 0.014(11) 0.059(12) 0.036(11)
O6 0.31(2) 0.107(11) 0.152(15) 0.021(10) 0.118(14) 0.064(12)

loop_
_atom_site_label
_atom_site_type_symbol
_atom_site_thermal_displace_type
_atom_site_fract_x
_atom_site_fract_y
_atom_site_fract_z
_atom_site_occupancy
_atom_site_U_iso_or_equiv
_atom_site_calc_flag
_atom_site_refinement_flags
Ru1 Ru Uani -0.01075(8) 0.17578(5) 0.15978(6) 1.000 0.0669(6) . .
Ru2 Ru Uani 0.15484(8) 0.15592(5) 0.22167(6) 1.000 0.0776(7) . .
P1 P Uani -0.1245(2) 0.20711(14) 0.19940(19) 1.000 0.0609(17) . .
P2 P Uani -0.1030(3) 0.15324(15) 0.06489(19) 1.000 0.0671(17) . .
P3 P Uani 0.2693(3) 0.11999(19) 0.1876(2) 1.000 0.088(2) . .
P4 P Uani 0.2388(3) 0.16714(17) 0.3240(2) 1.000 0.0772(19) . .
F1 F Uani -0.1024(6) 0.0476(3) 0.2612(4) 1.000 0.095(4) . .
F2 F Uani 0.0187(6) 0.0465(3) 0.3295(5) 1.000 0.106(5) . .
F3 F Uani -0.0033(6) 0.0034(3) 0.1775(4) 1.000 0.100(4) . .
F4 F Uani 0.0853(7) -0.0136(4) 0.2639(5) 1.000 0.126(5) . .
O1 O Uani 0.0410(6) 0.2589(4) 0.0932(5) 1.000 0.083(5) . .
O2 O Uani 0.2141(6) 0.2464(5) 0.1856(5) 1.000 0.102(5) . .
O3 O Uani -0.0391(6) 0.1133(3) 0.1984(4) 1.000 0.066(4) . .
O4 O Uani 0.0970(7) 0.0955(3) 0.2532(4) 1.000 0.075(4) . .
O5 O Uani -0.1061(11) -0.0608(5) 0.2038(8) 1.000 0.150(8) . .
O6 O Uani -0.0443(12) -0.0532(5) 0.3072(8) 1.000 0.179(9) . .
C1 C Uiso 0.0198(10) 0.2262(6) 0.1223(8) 1.000 0.076(5) . .
C2 C Uiso 0.1850(10) 0.2047(7) 0.2030(7) 1.000 0.073(5) . .
C3 C Uiso 0.0133(13) 0.0890(6) 0.2332(8) 1.000 0.066(5) . .
C4 C Uiso -0.0177(13) 0.0458(7) 0.2667(10) 1.000 0.091(6) . .
C5 C Uiso -0.0004(14) -0.0044(7) 0.2425(10) 1.000 0.102(6) . .
C6 C Uiso -0.0624(13) -0.0462(8) 0.2484(13) 1.000 0.089(7) . .
C7 C Uiso -0.1029(8) 0.2633(4) 0.2362(6) 1.000 0.046(4) . .
C8 C Uiso -0.0480(10) 0.2963(5) 0.2200(7) 1.000 0.080(5) . .
C9 C Uiso -0.0416(10) 0.3434(6) 0.2394(8) 1.000 0.091(5) . .
C10 C Uiso -0.0908(11) 0.3577(6) 0.2819(8) 1.000 0.103(6) . .
C11 C Uiso -0.1414(11) 0.3253(6) 0.3038(8) 1.000 0.098(6) . .
C12 C Uiso -0.1471(9) 0.2794(5) 0.2803(7) 1.000 0.069(5) . .
C13 C Uiso -0.1470(9) 0.1718(5) 0.2651(7) 1.000 0.061(4) . .
C14 C Uiso -0.0781(10) 0.1636(5) 0.3172(7) 1.000 0.068(5) . .
C15 C Uiso -0.0916(9) 0.1366(5) 0.3696(7) 1.000 0.065(4) . .
C16 C Uiso -0.1751(9) 0.1205(5) 0.3684(7) 1.000 0.068(5) . .
C17 C Uiso -0.2404(10) 0.1314(5) 0.3181(7) 1.000 0.072(5) . .
C18 C Uiso -0.2288(9) 0.1559(5) 0.2666(7) 1.000 0.066(4) . .
C19 C Uiso -0.2313(8) 0.2188(4) 0.1407(6) 1.000 0.042(4) . .
C20 C Uiso -0.2571(8) 0.2634(5) 0.1348(6) 1.000 0.054(4) . .
C21 C Uiso -0.3295(9) 0.2778(5) 0.0910(7) 1.000 0.073(5) . .
C22 C Uiso -0.3729(9) 0.2442(5) 0.0519(6) 1.000 0.059(4) . .
C23 C Uiso -0.4489(10) 0.2582(6) -0.0020(7) 1.000 0.090(5) . .
C24 C Uiso -0.4875(11) 0.2253(6) -0.0400(8) 1.000 0.087(5) . .
C25 C Uiso -0.4641(10) 0.1798(6) -0.0365(7) 1.000 0.078(5) . .
C26 C Uiso -0.3967(10) 0.1624(5) 0.0108(7) 1.000 0.078(5) . .
C27 C Uiso -0.3512(9) 0.1976(5) 0.0540(6) 1.000 0.059(4) . .
C28 C Uiso -0.2747(9) 0.1816(5) 0.1030(6) 1.000 0.056(4) . .
C29 C Uiso -0.2514(9) 0.1321(5) 0.1083(6) 1.000 0.052(4) . .
C30 C Uiso -0.3059(9) 0.0991(5) 0.1315(7) 1.000 0.067(5) . .
C31 C Uiso -0.3831(10) 0.1146(5) 0.1511(7) 1.000 0.076(5) . .
C32 C Uiso -0.4327(10) 0.0826(6) 0.1743(7) 1.000 0.081(5) . .
C33 C Uiso -0.4097(12) 0.0352(7) 0.1803(8) 1.000 0.112(6) . .
C34 C Uiso -0.3385(11) 0.0190(6) 0.1612(8) 1.000 0.102(6) . .
C35 C Uiso -0.2858(10) 0.0507(5) 0.1354(7) 1.000 0.071(5) . .
C36 C Uiso -0.2166(11) 0.0332(6) 0.1117(7) 1.000 0.094(6) . .
C37 C Uiso -0.1649(10) 0.0652(5) 0.0892(7) 1.000 0.074(5) . .
C38 C Uiso -0.1841(9) 0.1137(5) 0.0863(6) 1.000 0.065(4) . .
C39 C Uiso -0.1653(9) 0.1953(5) 0.0061(7) 1.000 0.061(4) . .
C40 C Uiso -0.1558(10) 0.2434(6) 0.0115(7) 1.000 0.080(5) . .
C41 C Uiso -0.2083(10) 0.2730(6) -0.0354(7) 1.000 0.086(5) . .
C42 C Uiso -0.2641(9) 0.2529(5) -0.0869(7) 1.000 0.064(4) . .
C43 C Uiso -0.2732(9) 0.2080(5) -0.0905(7) 1.000 0.069(5) . .
C44 C Uiso -0.2259(10) 0.1768(6) -0.0448(7) 1.000 0.085(5) . .
C45 C Uiso -0.0438(8) 0.1196(4) 0.0165(5) 1.000 0.057(4) . .
C46A C Uiso 0.0075(10) 0.0828(5) 0.0479(5) 0.728(6) 0.065(6) . .
C47A C Uiso 0.0607(11) 0.0572(5) 0.0164(7) 0.728(6) 0.083(7) . .
C48A C Uiso 0.0646(11) 0.0695(6) -0.0457(7) 0.728(6) 0.079(8) . .
C49A C Uiso 0.0183(10) 0.1083(6) -0.0751(5) 0.728(6) 0.067(7) . .
C50A C Uiso -0.0341(10) 0.1341(5) -0.0432(6) 0.728(6) 0.068(6) . .
C51 C Uiso 0.3000(12) 0.1543(6) 0.1304(8) 1.000 0.095(6) . .
C52 C Uiso 0.2370(14) 0.1665(7) 0.0763(10) 1.000 0.137(8) . .
C53 C Uiso 0.2552(17) 0.1975(8) 0.0273(12) 1.000 0.165(9) . .
C54 C Uiso 0.3370(15) 0.2126(7) 0.0305(11) 1.000 0.145(8) . .
C55 C Uiso 0.4036(11) 0.2011(5) 0.0814(8) 1.000 0.090(5) . .
C56 C Uiso 0.3849(11) 0.1697(5) 0.1300(8) 1.000 0.084(5) . .
C57A C Uiso 0.2425(12) 0.0615(5) 0.1453(9) 0.728(6) 0.080(7) . .
C58A C Uiso 0.1938(12) 0.0276(6) 0.1688(8) 0.728(6) 0.092(8) . .
C59A C Uiso 0.1816(13) -0.0171(6) 0.1409(10) 0.728(6) 0.117(9) . .
C60A C Uiso 0.2191(16) -0.0281(5) 0.0899(10) 0.728(6) 0.143(11) . .
C61A C Uiso 0.2716(11) 0.0049(6) 0.0686(7) 0.728(6) 0.068(6) . .
C62A C Uiso 0.2820(11) 0.0501(5) 0.0955(8) 0.728(6) 0.069(7) . .
C63 C Uiso 0.3650(9) 0.1052(5) 0.2449(6) 1.000 0.061(4) . .
C64 C Uiso 0.3884(9) 0.0554(5) 0.2497(7) 1.000 0.070(5) . .
C65 C Uiso 0.4515(10) 0.0405(6) 0.2931(8) 1.000 0.091(5) . .
C66 C Uiso 0.5087(10) 0.0675(6) 0.3418(8) 1.000 0.078(5) . .
C67 C Uiso 0.5771(11) 0.0534(6) 0.3882(8) 1.000 0.095(6) . .
C68 C Uiso 0.6257(10) 0.0826(6) 0.4335(8) 1.000 0.086(5) . .
C69 C Uiso 0.6073(10) 0.1309(5) 0.4311(7) 1.000 0.076(5) . .
C70 C Uiso 0.5369(9) 0.1472(5) 0.3823(6) 1.000 0.062(4) . .
C71 C Uiso 0.4846(9) 0.1168(5) 0.3370(7) 1.000 0.062(4) . .
C72 C Uiso 0.4169(9) 0.1355(5) 0.2911(6) 1.000 0.060(4) . .
C73 C Uiso 0.3999(9) 0.1871(5) 0.2934(6) 1.000 0.054(4) . .
C74 C Uiso 0.4564(9) 0.2214(5) 0.2780(6) 1.000 0.057(4) . .
C75 C Uiso 0.5321(9) 0.2053(5) 0.2548(6) 1.000 0.066(4) . .
C76 C Uiso 0.5858(10) 0.2382(5) 0.2364(7) 1.000 0.077(5) . .
C77 C Uiso 0.5728(11) 0.2878(6) 0.2429(7) 1.000 0.095(6) . .
C78 C Uiso 0.5036(10) 0.3037(6) 0.2646(7) 1.000 0.079(5) . .
C79 C Uiso 0.4471(9) 0.2698(5) 0.2815(6) 1.000 0.060(4) . .
C80 C Uiso 0.3730(9) 0.2873(5) 0.3072(6) 1.000 0.070(5) . .
C81 C Uiso 0.3228(9) 0.2556(5) 0.3260(6) 1.000 0.058(4) . .
C82 C Uiso 0.3276(9) 0.2053(5) 0.3191(6) 1.000 0.059(4) . .
C83 C Uiso 0.1709(9) 0.1991(5) 0.3707(7) 1.000 0.057(4) . .
C84 C Uiso 0.1271(9) 0.2374(5) 0.3493(7) 1.000 0.073(5) . .
C85 C Uiso 0.0707(10) 0.2625(6) 0.3820(7) 1.000 0.078(5) . .
C86 C Uiso 0.0633(10) 0.2399(6) 0.4342(8) 1.000 0.093(6) . .
C87 C Uiso 0.1030(11) 0.2014(6) 0.4614(9) 1.000 0.103(6) . .
C88 C Uiso 0.1629(11) 0.1791(6) 0.4275(8) 1.000 0.096(6) . .
C89 C Uiso 0.2854(10) 0.1183(6) 0.3748(7) 1.000 0.075(5) . .
C90 C Uiso 0.2640(10) 0.0751(6) 0.3659(8) 1.000 0.089(5) . .
C91 C Uiso 0.2945(12) 0.0372(7) 0.4054(9) 1.000 0.125(7) . .
C92 C Uiso 0.3606(11) 0.0515(7) 0.4584(9) 1.000 0.108(6) . .
C93 C Uiso 0.3807(11) 0.0942(6) 0.4665(8) 1.000 0.094(6) . .
C94 C Uiso 0.3508(10) 0.1298(6) 0.4284(8) 1.000 0.086(5) . .
C58B C Uiso 0.155(3) 0.0662(16) 0.117(2) 0.272(6) 0.0920 . .
C46B C Uiso -0.0814(16) 0.0858(11) -0.0286(14) 0.272(6) 0.0650 . .
C47B C Uiso -0.034(2) 0.0689(13) -0.0717(15) 0.272(6) 0.0830 . .
C48B C Uiso 0.048(2) 0.0871(15) -0.070(2) 0.272(6) 0.0790 . .
C49B C Uiso 0.0743(19) 0.1287(13) -0.0364(18) 0.272(6) 0.0670 . .
C50B C Uiso 0.0269(18) 0.1458(10) 0.0064(16) 0.272(6) 0.0680 . .
C57B C Uiso 0.229(3) 0.0931(14) 0.120(2) 0.272(6) 0.0800 . .
C61B C Uiso 0.265(3) 0.0441(15) 0.0372(18) 0.272(6) 0.0680 . .
C59B C Uiso 0.142(3) 0.0249(16) 0.081(3) 0.272(6) 0.1170 . .
C60B C Uiso 0.195(3) 0.0145(16) 0.040(3) 0.272(6) 0.1430 . .
C62B C Uiso 0.287(2) 0.0800(14) 0.082(2) 0.272(6) 0.0690 . .
H8 H Uiso -0.01130 0.28610 0.19330 1.000 0.0960 calc R
H23 H Uiso -0.46740 0.29020 -0.00750 1.000 0.1080 calc R
H24 H Uiso -0.53560 0.23430 -0.07260 1.000 0.1050 calc R
H25 H Uiso -0.49480 0.15840 -0.06750 1.000 0.0940 calc R
H26 H Uiso -0.38180 0.12980 0.01420 1.000 0.0940 calc R
H31 H Uiso -0.39930 0.14700 0.14780 1.000 0.0910 calc R
H32 H Uiso -0.48370 0.09290 0.18650 1.000 0.0970 calc R
H33 H Uiso -0.44400 0.01360 0.19810 1.000 0.1350 calc R
H34 H Uiso -0.32410 -0.01360 0.16520 1.000 0.1220 calc R
H36 H Uiso -0.20550 0.00010 0.11120 1.000 0.1130 calc R
H37 H Uiso -0.11540 0.05420 0.07540 1.000 0.0890 calc R
H40 H Uiso -0.11490 0.25690 0.04590 1.000 0.0970 calc R
H41 H Uiso -0.20470 0.30650 -0.03110 1.000 0.1040 calc R
H42 H Uiso -0.29590 0.27250 -0.11970 1.000 0.0770 calc R
H43 H Uiso -0.31360 0.19510 -0.12570 1.000 0.0830 calc R
H44 H Uiso -0.23540 0.14370 -0.04860 1.000 0.1020 calc R
H46A H Uiso 0.00610 0.07520 0.09060 0.728(6) 0.0780 calc .
H47A H Uiso 0.09410 0.03160 0.03720 0.728(6) 0.0990 calc .
H48A H Uiso 0.09890 0.05140 -0.06790 0.728(6) 0.0950 calc .
H49A H Uiso 0.02230 0.11720 -0.11680 0.728(6) 0.0810 calc .
H50A H Uiso -0.06320 0.16170 -0.06230 0.728(6) 0.0820 calc .
H52 H Uiso 0.18030 0.15410 0.07160 1.000 0.1650 calc R
H53 H Uiso 0.20980 0.20710 -0.00690 1.000 0.1980 calc R
H54 H Uiso 0.34890 0.23150 -0.00300 1.000 0.1740 calc R
H55 H Uiso 0.46010 0.21340 0.08450 1.000 0.1090 calc R
H56 H Uiso 0.43140 0.15910 0.16290 1.000 0.1010 calc R
H58A H Uiso 0.16890 0.03500 0.20390 0.728(6) 0.1110 calc .
H59A H Uiso 0.14780 -0.04000 0.15650 0.728(6) 0.1400 calc .
H60A H Uiso 0.20900 -0.05810 0.06970 0.728(6) 0.1720 calc .
H61A H Uiso 0.30030 -0.00330 0.03580 0.728(6) 0.0820 calc .
H62A H Uiso 0.31600 0.07300 0.07990 0.728(6) 0.0830 calc .
H64 H Uiso 0.35630 0.03350 0.22010 1.000 0.0840 calc R
H65 H Uiso 0.46200 0.00740 0.29340 1.000 0.1100 calc R
H67 H Uiso 0.59250 0.02080 0.38940 1.000 0.1140 calc R
H68 H Uiso 0.67100 0.07010 0.46580 1.000 0.1030 calc R
H69 H Uiso 0.64050 0.15220 0.46090 1.000 0.0920 calc R
H70 H Uiso 0.52430 0.18010 0.38000 1.000 0.0750 calc R
H75 H Uiso 0.54390 0.17240 0.25250 1.000 0.0790 calc R
H76 H Uiso 0.63250 0.22770 0.21890 1.000 0.0930 calc R
H77 H Uiso 0.61260 0.30980 0.23210 1.000 0.1130 calc R
H78 H Uiso 0.49350 0.33660 0.26820 1.000 0.0950 calc R
H80 H Uiso 0.36220 0.32020 0.30990 1.000 0.0840 calc R
H81 H Uiso 0.27930 0.26730 0.34610 1.000 0.0690 calc R
H84 H Uiso 0.13290 0.24950 0.30920 1.000 0.0880 calc R
H85 H Uiso 0.04250 0.29150 0.36790 1.000 0.0930 calc R
H86 H Uiso 0.02300 0.25350 0.45580 1.000 0.1110 calc R
H87 H Uiso 0.09320 0.18920 0.50030 1.000 0.1230 calc R
H88 H Uiso 0.19500 0.15180 0.44400 1.000 0.1150 calc R
H90 H Uiso 0.22250 0.06790 0.32800 1.000 0.1070 calc R
H91 H Uiso 0.27390 0.00570 0.39810 1.000 0.1500 calc R
H92 H Uiso 0.38940 0.02850 0.48760 1.000 0.1290 calc R
H93 H Uiso 0.42220 0.10180 0.50420 1.000 0.1130 calc R
H94 H Uiso 0.37190 0.16120 0.43670 1.000 0.1030 calc R
H9 H Uiso -0.00490 0.36500 0.22420 1.000 0.1090 calc R
H10 H Uiso -0.08930 0.38970 0.29580 1.000 0.1240 calc R
H11 H Uiso -0.17250 0.33410 0.33490 1.000 0.1180 calc R
H12 H Uiso -0.18380 0.25780 0.29550 1.000 0.0830 calc R
H14 H Uiso -0.02250 0.17620 0.31740 1.000 0.0820 calc R
H15 H Uiso -0.04510 0.12960 0.40460 1.000 0.0780 calc R
H16 H Uiso -0.18620 0.10200 0.40260 1.000 0.0820 calc R
H17 H Uiso -0.29720 0.12120 0.31910 1.000 0.0870 calc R
H18 H Uiso -0.27630 0.16200 0.23210 1.000 0.0790 calc R
H20 H Uiso -0.22420 0.28640 0.16190 1.000 0.0650 calc R
H21 H Uiso -0.34810 0.30990 0.08840 1.000 0.0880 calc R
H46B H Uiso -0.13820 0.07460 -0.03010 0.272(6) 0.0780 calc .
H47B H Uiso -0.05800 0.04510 -0.10180 0.272(6) 0.0990 calc .
H48B H Uiso 0.08570 0.07130 -0.09190 0.272(6) 0.0950 calc .
H49B H Uiso 0.12400 0.14520 -0.04240 0.272(6) 0.0810 calc .
H50B H Uiso 0.04240 0.17470 0.02830 0.272(6) 0.0820 calc .
H58B H Uiso 0.11340 0.07610 0.14050 0.272(6) 0.1110 calc .
H59B H Uiso 0.09620 0.00380 0.08470 0.272(6) 0.1400 calc .
H60B H Uiso 0.18420 -0.01260 0.01280 0.272(6) 0.1720 calc .
H61B H Uiso 0.29670 0.03990 0.00510 0.272(6) 0.0820 calc .
H62B H Uiso 0.34170 0.09540 0.08790 0.272(6) 0.0830 calc .

loop_
_atom_type_symbol
_atom_type_description
_atom_type_scat_dispersion_real
_atom_type_scat_dispersion_imag
_atom_type_scat_source
Ru Ru -1.2594 0.8363 'International Tables Vol C Tables 4.2.6.8 and 6.1.1.4'
P P 0.1023 0.0942 'International Tables Vol C Tables 4.2.6.8 and 6.1.1.4'
O O 0.0106 0.0060 'International Tables Vol C Tables 4.2.6.8 and 6.1.1.4'
F F 0.0171 0.0103 'International Tables Vol C Tables 4.2.6.8 and 6.1.1.4'
H H 0.0000 0.0000 'International Tables Vol C Tables 4.2.6.8 and 6.1.1.4'
C C 0.0033 0.0016 'International Tables Vol C Tables 4.2.6.8 and 6.1.1.4'

loop_
_geom_angle_atom_site_label_1
_geom_angle_atom_site_label_2
_geom_angle_atom_site_label_3
_geom_angle
_geom_angle_publ_flag
Ru2 Ru1 P1 129.66(11) yes
Ru2 Ru1 P2 136.39(13) yes
Ru2 Ru1 O3 84.2(3) yes
Ru2 Ru1 C1 93.3(5) yes
P1 Ru1 P2 92.19(16) yes
P1 Ru1 O3 85.5(3) yes
P1 Ru1 C1 100.0(5) yes
P2 Ru1 O3 88.2(3) yes
P2 Ru1 C1 90.2(6) yes
O3 Ru1 C1 174.3(6) yes
Ru1 Ru2 P4 136.12(13) yes
Ru1 Ru2 O4 83.3(3) yes
Ru1 Ru2 C2 90.5(6) yes
P4 Ru2 O4 90.2(3) yes
P4 Ru2 C2 88.8(6) yes
O4 Ru2 C2 170.1(7) yes
Ru1 P1 C7 114.5(5) yes
Ru1 P1 C13 112.0(5) yes
Ru1 P1 C19 118.0(4) yes
C7 P1 C13 101.2(6) yes
C7 P1 C19 101.3(6) yes
C13 P1 C19 108.1(6) yes
Ru1 P2 C38 106.6(4) yes
Ru1 P2 C39 124.1(5) yes
Ru1 P2 C45 110.1(4) yes
C38 P2 C39 105.3(7) yes
C38 P2 C45 107.8(6) yes
C39 P2 C45 102.1(6) yes
C51 P3 C57A 102.5(8) yes
C51 P3 C63 107.2(8) yes
C51 P3 C57B 75.1(16) yes
C57A P3 C63 101.2(8) yes
C57B P3 C63 127.6(17) yes
Ru2 P4 C82 108.5(5) yes
Ru2 P4 C83 107.4(5) yes
Ru2 P4 C89 122.5(6) yes
C82 P4 C83 107.2(7) yes
C82 P4 C89 105.8(7) yes
C83 P4 C89 104.5(7) yes
Ru1 O3 C3 124.2(11) yes
Ru2 O4 C3 119.0(9) yes
Ru1 C1 O1 175.7(14) yes
Ru2 C2 O2 177.5(14) yes
O3 C3 O4 129.2(16) yes
O3 C3 C4 119.5(18) yes
O4 C3 C4 111.0(15) yes
F1 C4 F2 106.9(16) yes
F1 C4 C3 110.4(16) yes
F1 C4 C5 104.8(16) yes
F2 C4 C3 110.2(15) yes
F2 C4 C5 106.3(15) yes
C3 C4 C5 117.6(17) no
F3 C5 F4 100.2(15) yes
F3 C5 C4 102.8(15) yes
F3 C5 C6 108.5(17) yes
F4 C5 C4 107.3(16) yes
F4 C5 C6 115.4(16) yes
C4 C5 C6 120.1(18) no
O5 C6 O6 140(2) yes
O5 C6 C5 119(2) yes
O6 C6 C5 101.2(19) yes
P1 C7 C8 124.4(10) yes
P1 C7 C12 121.8(10) yes
C8 C7 C12 113.5(12) no
C7 C8 C9 125.6(14) no
C8 C9 C10 117.5(15) no
C9 C10 C11 119.4(16) no
C10 C11 C12 119.7(16) no
C7 C12 C11 123.9(14) no
P1 C13 C14 117.3(11) yes
P1 C13 C18 122.8(11) yes
C14 C13 C18 119.9(14) no
C13 C14 C15 119.9(14) no
C14 C15 C16 118.1(13) no
C15 C16 C17 119.6(14) no
C16 C17 C18 123.5(15) no
C13 C18 C17 119.0(14) no
P1 C19 C20 116.1(10) yes
P1 C19 C28 120.1(9) yes
C20 C19 C28 123.6(12) no
C19 C20 C21 122.8(13) no
C20 C21 C22 116.8(13) no
C21 C22 C23 119.9(13) no
C21 C22 C27 124.7(13) no
C23 C22 C27 115.3(12) no
C22 C23 C24 118.4(15) no
C23 C24 C25 124.6(16) no
C24 C25 C26 122.7(15) no
C25 C26 C27 114.9(13) no
C22 C27 C26 124.1(13) no
C22 C27 C28 118.5(12) no
C26 C27 C28 117.4(12) no
C19 C28 C27 113.5(12) no
C19 C28 C29 126.3(12) no
C27 C28 C29 120.2(12) no
C28 C29 C30 119.6(13) no
C28 C29 C38 123.2(13) no
C30 C29 C38 116.9(13) no
C29 C30 C31 121.2(13) no
C29 C30 C35 120.6(13) no
C31 C30 C35 118.2(13) no
C30 C31 C32 120.0(13) no
C31 C32 C33 120.9(16) no
C32 C33 C34 121.0(17) no
C33 C34 C35 120.3(16) no
C30 C35 C34 119.5(14) no
C30 C35 C36 120.6(14) no
C34 C35 C36 119.8(14) no
C35 C36 C37 118.2(15) no
C36 C37 C38 121.1(15) no
P2 C38 C29 120.0(11) yes
P2 C38 C37 116.6(11) yes
C29 C38 C37 122.4(13) no
P2 C39 C40 123.1(11) yes
P2 C39 C44 117.9(11) yes
C40 C39 C44 119.0(14) no
C39 C40 C41 119.0(14) no
C40 C41 C42 119.8(15) no
C41 C42 C43 120.1(14) no
C42 C43 C44 123.0(14) no
C39 C44 C43 118.9(15) no
P2 C45 C46A 115.5(8) yes
P2 C45 C50A 123.6(10) yes
P2 C45 C46B 124.1(14) yes
P2 C45 C50B 110.2(14) yes
C46A C45 C50A 119.6(12) no
C46B C45 C50B 119.1(19) no
C45 C46A C47A 120.0(11) no
C45 C46B C47B 119(2) no
C46A C47A C48A 119.7(14) no
C46B C47B C48B 120(3) no
C47A C48A C49A 120.1(15) no
C47B C48B C49B 120(3) no
C48A C49A C50A 120.0(12) no
C48B C49B C50B 119(3) no
C45 C50A C49A 120.1(13) no
C45 C50B C49B 119(3) no
P3 C51 C52 118.1(15) yes
C52 C51 C56 115.1(16) no
P3 C51 C56 126.7(13) yes
C51 C52 C53 122(2) no
C52 C53 C54 120(2) no
C53 C54 C55 122(2) no
C54 C55 C56 118.2(17) no
C51 C56 C55 122.6(15) no
P3 C57A C62A 118.8(12) yes
C58A C57A C62A 120.0(14) no
P3 C57A C58A 120.7(14) yes
P3 C57B C58B 117(3) yes
C58B C57B C62B 119(4) no
P3 C57B C62B 117(3) yes
C57A C58A C59A 120.1(17) no
C57B C58B C59B 120(4) no
C58A C59A C60A 119.9(17) no
C58B C59B C60B 120(4) no
C59A C60A C61A 120.0(15) no
C59B C60B C61B 120(4) no
C60A C61A C62A 120.0(16) no
C60B C61B C62B 119(4) no
C57A C62A C61A 119.9(15) no
C57B C62B C61B 120(4) no
P3 C63 C72 127.8(11) yes
P3 C63 C64 116.2(10) yes
C64 C63 C72 115.6(12) no
C63 C64 C65 121.1(14) no
C64 C65 C66 128.4(16) no
C65 C66 C67 130.5(16) no
C67 C66 C71 119.4(15) no
C65 C66 C71 110.2(14) no
C66 C67 C68 125.1(16) no
C67 C68 C69 118.8(15) no
C68 C69 C70 117.8(14) no
C69 C70 C71 123.5(13) no
C66 C71 C70 115.5(13) no
C70 C71 C72 119.9(13) no
C66 C71 C72 124.6(14) no
C63 C72 C71 120.1(13) no
C71 C72 C73 117.8(12) no
C63 C72 C73 122.1(12) no
C74 C73 C82 115.9(12) no
C72 C73 C82 121.2(12) no
C72 C73 C74 122.5(13) no
C73 C74 C75 118.5(13) no
C73 C74 C79 126.0(13) no
C75 C74 C79 115.5(13) no
C74 C75 C76 119.5(13) no
C75 C76 C77 121.5(14) no
C76 C77 C78 120.2(16) no
C77 C78 C79 118.0(15) no
C74 C79 C78 125.2(14) no
C74 C79 C80 116.9(13) no
C78 C79 C80 117.9(13) no
C79 C80 C81 117.9(13) no
C80 C81 C82 126.3(13) no
C73 C82 C81 116.7(12) no
P4 C82 C73 119.9(10) yes
P4 C82 C81 122.0(11) yes
P4 C83 C84 122.3(12) yes
C84 C83 C88 120.3(14) no
P4 C83 C88 117.3(11) yes
C83 C84 C85 124.9(14) no
C84 C85 C86 111.1(15) no
C85 C86 C87 130.5(17) no
C86 C87 C88 115.5(16) no
C83 C88 C87 117.6(15) no
P4 C89 C94 116.5(13) yes
C90 C89 C94 118.0(16) no
P4 C89 C90 125.5(13) yes
C89 C90 C91 127.2(17) no
C90 C91 C92 111.5(17) no
C91 C92 C93 120.3(18) no
C92 C93 C94 127.2(18) no
C89 C94 C93 115.6(16) no
C7 C8 H8 117.00 no
C9 C8 H8 117.00 no
C8 C9 H9 121.00 no
C10 C9 H9 121.00 no
C9 C10 H10 120.00 no
C11 C10 H10 120.00 no
C10 C11 H11 120.00 no
C12 C11 H11 120.00 no
C7 C12 H12 118.00 no
C11 C12 H12 118.00 no
C13 C14 H14 120.00 no
C15 C14 H14 120.00 no
C14 C15 H15 121.00 no
C16 C15 H15 121.00 no
C15 C16 H16 120.00 no
C17 C16 H16 120.00 no
C16 C17 H17 118.00 no
C18 C17 H17 118.00 no
C13 C18 H18 121.00 no
C17 C18 H18 120.00 no
C19 C20 H20 119.00 no
C21 C20 H20 119.00 no
C20 C21 H21 122.00 no
C22 C21 H21 122.00 no
C22 C23 H23 121.00 no
C24 C23 H23 121.00 no
C23 C24 H24 118.00 no
C25 C24 H24 118.00 no
C24 C25 H25 119.00 no
C26 C25 H25 119.00 no
C25 C26 H26 122.00 no
C27 C26 H26 123.00 no
C30 C31 H31 120.00 no
C32 C31 H31 120.00 no
C31 C32 H32 120.00 no
C33 C32 H32 120.00 no
C32 C33 H33 120.00 no
C34 C33 H33 119.00 no
C33 C34 H34 120.00 no
C35 C34 H34 120.00 no
C35 C36 H36 121.00 no
C37 C36 H36 121.00 no
C36 C37 H37 119.00 no
C38 C37 H37 119.00 no
C39 C40 H40 121.00 no
C41 C40 H40 120.00 no
C40 C41 H41 120.00 no
C42 C41 H41 120.00 no
C41 C42 H42 120.00 no
C43 C42 H42 120.00 no
C42 C43 H43 118.00 no
C44 C43 H43 119.00 no
C39 C44 H44 121.00 no
C43 C44 H44 121.00 no
C45 C46A H46A 120.00 no
C47A C46A H46A 120.00 no
C47B C46B H46B 121.00 no
C45 C46B H46B 120.00 no
C48A C47A H47A 120.00 no
C46A C47A H47A 120.00 no
C46B C47B H47B 120.00 no
C48B C47B H47B 121.00 no
C47A C48A H48A 120.00 no
C49A C48A H48A 120.00 no
C47B C48B H48B 120.00 no
C49B C48B H48B 120.00 no
C48A C49A H49A 120.00 no
C50A C49A H49A 120.00 no
C48B C49B H49B 120.00 no
C50B C49B H49B 120.00 no
C49A C50A H50A 120.00 no
C45 C50A H50A 120.00 no
C49B C50B H50B 121.00 no
C45 C50B H50B 120.00 no
C51 C52 H52 119.00 no
C53 C52 H52 119.00 no
C52 C53 H53 120.00 no
C54 C53 H53 120.00 no
C53 C54 H54 119.00 no
C55 C54 H54 119.00 no
C54 C55 H55 121.00 no
C56 C55 H55 121.00 no
C55 C56 H56 119.00 no
C51 C56 H56 119.00 no
C59A C58A H58A 120.00 no
C57A C58A H58A 120.00 no
C59B C58B H58B 120.00 no
C57B C58B H58B 119.00 no
C58A C59A H59A 120.00 no
C60A C59A H59A 120.00 no
C60B C59B H59B 120.00 no
C58B C59B H59B 120.00 no
C61A C60A H60A 120.00 no
C59A C60A H60A 120.00 no
C59B C60B H60B 121.00 no
C61B C60B H60B 119.00 no
C62A C61A H61A 120.00 no
C60A C61A H61A 120.00 no
C60B C61B H61B 121.00 no
C62B C61B H61B 120.00 no
C61A C62A H62A 120.00 no
C57A C62A H62A 120.00 no
C61B C62B H62B 120.00 no
C57B C62B H62B 120.00 no
C63 C64 H64 119.00 no
C65 C64 H64 119.00 no
C64 C65 H65 116.00 no
C66 C65 H65 116.00 no
C68 C67 H67 117.00 no
C66 C67 H67 117.00 no
C69 C68 H68 121.00 no
C67 C68 H68 121.00 no
C68 C69 H69 121.00 no
C70 C69 H69 121.00 no
C71 C70 H70 118.00 no
C69 C70 H70 118.00 no
C74 C75 H75 120.00 no
C76 C75 H75 120.00 no
C77 C76 H76 119.00 no
C75 C76 H76 119.00 no
C78 C77 H77 120.00 no
C76 C77 H77 120.00 no
C79 C78 H78 121.00 no
C77 C78 H78 121.00 no
C79 C80 H80 121.00 no
C81 C80 H80 121.00 no
C80 C81 H81 117.00 no
C82 C81 H81 117.00 no
C85 C84 H84 117.00 no
C83 C84 H84 118.00 no
C84 C85 H85 125.00 no
C86 C85 H85 124.00 no
C85 C86 H86 115.00 no
C87 C86 H86 115.00 no
C88 C87 H87 122.00 no
C86 C87 H87 122.00 no
C83 C88 H88 121.00 no
C87 C88 H88 121.00 no
C91 C90 H90 116.00 no
C89 C90 H90 117.00 no
C90 C91 H91 124.00 no
C92 C91 H91 124.00 no
C91 C92 H92 120.00 no
C93 C92 H92 120.00 no
C94 C93 H93 116.00 no
C92 C93 H93 116.00 no
C93 C94 H94 122.00 no
C89 C94 H94 122.00 no

loop_
_geom_bond_atom_site_label_1
_geom_bond_atom_site_label_2
_geom_bond_distance
_geom_bond_publ_flag
Ru1 Ru2 2.7270(19) yes
Ru1 P1 2.334(4) yes
Ru1 P2 2.323(4) yes
Ru1 O3 2.044(9) yes
Ru1 C1 1.758(17) yes
Ru2 P4 2.330(4) yes
Ru2 O4 2.120(9) yes
Ru2 C2 1.541(19) yes
P1 C7 1.774(12) yes
P1 C13 1.830(15) yes
P1 C19 1.904(13) yes
P2 C38 1.838(15) yes
P2 C39 1.854(15) yes
P2 C45 1.818(13) yes
P3 C51 1.720(18) yes
P3 C57A 1.890(16) yes
P3 C63 1.781(14) yes
P3 C57B 1.64(4) yes
P4 C82 1.795(15) yes
P4 C83 1.862(15) yes
P4 C89 1.814(17) yes
F1 C4 1.32(2) yes
F2 C4 1.35(2) yes
F3 C5 1.41(2) yes
F4 C5 1.36(3) yes
O1 C1 1.21(2) yes
O2 C2 1.35(2) yes
O3 C3 1.20(2) yes
O4 C3 1.32(2) yes
O5 C6 1.13(3) yes
O6 C6 1.25(3) yes
C3 C4 1.55(3) no
C4 C5 1.56(3) no
C5 C6 1.56(3) no
C7 C8 1.37(2) no
C7 C12 1.377(19) no
C8 C9 1.39(2) no
C9 C10 1.39(2) no
C10 C11 1.37(2) no
C11 C12 1.39(2) no
C13 C14 1.40(2) no
C13 C18 1.38(2) no
C14 C15 1.42(2) no
C15 C16 1.40(2) no
C16 C17 1.36(2) no
C17 C18 1.35(2) no
C19 C20 1.323(18) no
C19 C28 1.411(18) no
C20 C21 1.38(2) no
C21 C22 1.35(2) no
C22 C23 1.53(2) no
C22 C27 1.36(2) no
C23 C24 1.30(2) no
C24 C25 1.34(2) no
C25 C26 1.39(2) no
C26 C27 1.44(2) no
C27 C28 1.491(19) no
C28 C29 1.45(2) no
C29 C30 1.43(2) no
C29 C38 1.36(2) no
C30 C31 1.45(2) no
C30 C35 1.40(2) no
C31 C32 1.36(2) no
C32 C33 1.39(3) no
C33 C34 1.36(3) no
C34 C35 1.42(2) no
C35 C36 1.40(2) no
C36 C37 1.38(2) no
C37 C38 1.40(2) no
C39 C40 1.37(2) no
C39 C44 1.39(2) no
C40 C41 1.43(2) no
C41 C42 1.38(2) no
C42 C43 1.28(2) no
C43 C44 1.41(2) no
C45 C46A 1.399(18) no
C45 C50A 1.390(17) no
C45 C46B 1.40(3) no
C45 C50B 1.40(3) no
C46A C47A 1.40(2) no
C46B C47B 1.40(4) no
C47A C48A 1.40(2) no
C47B C48B 1.39(5) no
C48A C49A 1.39(2) no
C48B C49B 1.40(6) no
C49A C50A 1.40(2) no
C49B C50B 1.40(5) no
C51 C52 1.40(3) no
C51 C56 1.42(3) no
C52 C53 1.45(3) no
C53 C54 1.35(4) no
C54 C55 1.38(3) no
C55 C56 1.45(2) no
C57A C62A 1.39(3) no
C57A C58A 1.39(2) no
C57B C62B 1.41(6) no
C57B C58B 1.39(7) no
C58A C59A 1.39(2) no
C58B C59B 1.39(7) no
C59A C60A 1.40(3) no
C59B C60B 1.38(8) no
C60A C61A 1.39(3) no
C60B C61B 1.40(7) no
C61A C62A 1.40(2) no
C61B C62B 1.39(6) no
C63 C64 1.45(2) no
C63 C72 1.427(19) no
C64 C65 1.28(2) no
C65 C66 1.44(2) no
C66 C71 1.44(2) no
C66 C67 1.36(2) no
C67 C68 1.38(2) no
C68 C69 1.39(2) no
C69 C70 1.43(2) no
C70 C71 1.42(2) no
C71 C72 1.39(2) no
C72 C73 1.49(2) no
C73 C74 1.41(2) no
C73 C82 1.47(2) no
C74 C75 1.47(2) no
C74 C79 1.38(2) no
C75 C76 1.38(2) no
C76 C77 1.43(2) no
C77 C78 1.36(2) no
C78 C79 1.41(2) no
C79 C80 1.49(2) no
C80 C81 1.32(2) no
C81 C82 1.43(2) no
C83 C84 1.31(2) no
C83 C88 1.38(2) no
C84 C85 1.44(2) no
C85 C86 1.32(2) no
C86 C87 1.33(2) no
C87 C88 1.46(3) no
C89 C90 1.27(2) no
C89 C94 1.41(2) no
C90 C91 1.39(3) no
C91 C92 1.43(3) no
C92 C93 1.25(3) no
C93 C94 1.32(2) no
C8 H8 0.9500 no
C9 H9 0.9500 no
C10 H10 0.9500 no
C11 H11 0.9500 no
C12 H12 0.9500 no
C14 H14 0.9500 no
C15 H15 0.9500 no
C16 H16 0.9500 no
C17 H17 0.9500 no
C18 H18 0.9500 no
C20 H20 0.9500 no
C21 H21 0.9500 no
C23 H23 0.9500 no
C24 H24 0.9500 no
C25 H25 0.9500 no
C26 H26 0.9500 no
C31 H31 0.9500 no
C32 H32 0.9500 no
C33 H33 0.9500 no
C34 H34 0.9500 no
C36 H36 0.9500 no
C37 H37 0.9500 no
C40 H40 0.9500 no
C41 H41 0.9500 no
C42 H42 0.9500 no
C43 H43 0.9500 no
C44 H44 0.9500 no
C46A H46A 0.9500 no
C46B H46B 0.9500 no
C47A H47A 0.9500 no
C47B H47B 0.9500 no
C48A H48A 0.9500 no
C48B H48B 0.9500 no
C49A H49A 0.9500 no
C49B H49B 0.9500 no
C50A H50A 0.9500 no
C50B H50B 0.9500 no
C52 H52 0.9500 no
C53 H53 0.9500 no
C54 H54 0.9500 no
C55 H55 0.9500 no
C56 H56 0.9500 no
C58A H58A 0.9500 no
C58B H58B 0.9600 no
C59A H59A 0.9500 no
C59B H59B 0.9600 no
C60A H60A 0.9500 no
C60B H60B 0.9600 no
C61A H61A 0.9500 no
C61B H61B 0.9500 no
C62A H62A 0.9500 no
C62B H62B 0.9500 no
C64 H64 0.9500 no
C65 H65 0.9500 no
C67 H67 0.9500 no
C68 H68 0.9500 no
C69 H69 0.9500 no
C70 H70 0.9500 no
C75 H75 0.9500 no
C76 H76 0.9500 no
C77 H77 0.9500 no
C78 H78 0.9500 no
C80 H80 0.9500 no
C81 H81 0.9500 no
C84 H84 0.9500 no
C85 H85 0.9500 no
C86 H86 0.9500 no
C87 H87 0.9500 no
C88 H88 0.9500 no
C90 H90 0.9500 no
C91 H91 0.9500 no
C92 H92 0.9500 no
C93 H93 0.9500 no
C94 H94 0.9500 no

loop_
_geom_contact_atom_site_label_1
_geom_contact_atom_site_label_2
_geom_contact_distance
_geom_contact_site_symmetry_2
_geom_contact_publ_flag
Ru1 O2 4.016(11) . no
Ru1 O4 3.254(9) . no
Ru1 C2 3.145(16) . no
Ru1 C3 2.897(17) . no
Ru2 C1 3.328(17) . no
Ru2 C3 2.987(19) . no
Ru2 C51 3.342(19) . no
Ru2 C52 3.66(2) . no
Ru2 C57B 3.24(4) . no
Ru2 C58B 3.39(4) . no
Ru2 O3 3.237(10) . no
Ru2 C72 4.134(14) . no
Ru2 C57A 3.573(17) . no
Ru2 C58A 3.891(17) . no
Ru2 C63 3.560(15) . no
Ru1 H14 3.4400 . no
Ru1 H40 3.4900 . no
Ru1 H46A 3.2500 . no
Ru1 H8 3.2000 . no
Ru1 H50B 3.1300 . no
Ru1 H58B 3.5100 . no
Ru2 H52 3.3400 . no
Ru2 H90 3.3900 . no
Ru2 H58A 3.4500 . no
Ru2 H84 3.3100 . no
Ru2 H58B 2.8400 . no
P1 P2 3.355(6) . no
P1 O3 2.979(10) . no
P1 C1 3.157(17) . no
P1 C38 3.574(14) . no
P2 P1 3.355(6) . no
P2 O3 3.045(9) . no
P2 C1 2.916(17) . no
P2 C19 3.422(13) . no
P3 P4 3.356(6) . no
P3 O4 3.413(12) . no
P3 C2 2.80(2) . no
P3 C82 3.677(14) . no
P4 P3 3.356(6) . no
P4 O4 3.156(11) . no
P4 C2 2.767(16) . no
P4 C63 3.388(15) . no
F1 F3 2.921(13) . no
F1 O3 2.624(12) . no
F1 O6 3.089(17) . no
F1 C36 3.350(17) . no
F2 F4 2.580(15) . no
F2 O4 2.657(14) . no
F2 O6 2.992(17) . no
F2 C15 3.310(17) . no
F3 F1 2.921(13) . no
F3 O5 2.584(18) . no
F3 C37 3.328(18) . no
F3 C58A 3.25(2) . no
F3 C59A 3.25(2) . no
F3 C47B 3.21(3) 3_555 no
F4 O4 3.100(14) . no
F4 C58A 3.17(2) . no
F4 C59A 3.34(2) . no
F4 O6 2.68(2) . no
F4 F2 2.580(15) . no
F3 H47B 2.4900 3_555 no
F3 H46A 2.7900 . no
F3 H58A 2.8100 . no
F3 H59A 2.8200 . no
F3 H59B 2.8100 . no
F4 H58A 2.4600 . no
F4 H59A 2.8100 . no
O1 O2 3.033(14) . no
O1 C2 3.280(19) . no
O1 C40 3.255(19) . no
O1 C87 3.39(2) 4_554 no
O2 C52 3.34(2) . no
O2 C80 3.408(17) . no
O2 C51 3.28(2) . no
O2 C82 3.249(17) . no
O2 O1 3.033(14) . no
O2 C1 3.133(19) . no
O2 C81 3.141(17) . no
O3 O4 2.275(14) . no
O3 C13 2.969(17) . no
O3 F1 2.624(12) . no
O3 C37 3.046(17) . no
O3 Ru2 3.237(10) . no
O3 P1 2.979(10) . no
O3 P2 3.045(9) . no
O3 C14 3.106(17) . no
O3 C38 2.942(16) . no
O4 C58B 3.37(4) . no
O4 Ru1 3.254(9) . no
O4 F4 3.100(14) . no
O4 P4 3.156(11) . no
O4 C58A 3.25(2) . no
O4 C90 3.223(19) . no
O4 P3 3.413(12) . no
O4 O3 2.275(14) . no
O4 F2 2.657(14) . no
O5 F3 2.584(18) . no
O5 C48B 3.30(4) 3_555 no
O6 F1 3.089(17) . no
O6 F2 2.992(17) . no
O6 F4 2.68(2) . no
O1 H50B 2.7600 . no
O1 H8 2.5900 . no
O1 H40 2.4600 . no
O1 H87 2.7500 4_554 no
O3 H46A 2.7900 . no
O4 H90 2.4000 . no
O4 H58B 2.5600 . no
O4 H58A 2.4300 . no
O5 H36 2.8300 . no
O5 H48B 2.5200 3_555 no
O6 H9 2.5800 2_545 no
C1 Ru2 3.328(17) . no
C1 P1 3.157(17) . no
C1 P2 2.916(17) . no
C1 O2 3.133(19) . no
C1 C2 2.87(2) . no
C1 C8 3.24(2) . no
C1 C39 3.52(2) . no
C1 C40 3.28(2) . no
C1 C50B 3.40(4) . no
C2 O1 3.280(19) . no
C2 C1 2.87(2) . no
C2 C52 3.21(3) . no
C2 Ru1 3.145(16) . no
C2 P3 2.80(2) . no
C2 P4 2.767(16) . no
C2 C84 3.59(2) . no
C2 C73 3.57(2) . no
C2 C51 3.01(2) . no
C2 C82 2.98(2) . no
C2 C81 3.36(2) . no
C3 C14 3.31(2) . no
C6 C9 3.51(3) 2_545 no
C8 C20 3.54(2) . no
C8 C1 3.24(2) . no
C9 C6 3.51(3) 2_555 no
C10 C49A 3.32(2) 4_555 no
C11 C50A 3.55(2) 4_555 no
C11 C43 3.54(2) 4_555 no
C12 C20 3.262(19) . no
C12 C14 3.49(2) . no
C13 C29 3.59(2) . no
C14 C12 3.49(2) . no
C14 C3 3.31(2) . no
C14 O3 3.106(17) . no
C15 F2 3.310(17) . no
C18 C31 3.29(2) . no
C18 C29 3.414(19) . no
C18 C28 3.511(19) . no
C18 C30 3.31(2) . no
C19 C40 3.34(2) . no
C19 C39 3.358(19) . no
C20 C8 3.54(2) . no
C20 C12 3.262(19) . no
C20 C40 3.44(2) . no
C24 C55 3.50(2) 1_455 no
C24 C54 3.47(3) 1_455 no
C24 C80 3.55(2) 4_454 no
C25 C43 3.57(2) . no
C26 C30 3.22(2) . no
C26 C44 3.22(2) . no
C26 C31 3.27(2) . no
C26 C43 3.49(2) . no
C27 C31 3.26(2) . no
C27 C39 3.33(2) . no
C27 C44 3.27(2) . no
C28 C40 3.48(2) . no
C28 C39 3.02(2) . no
C28 C44 3.44(2) . no
C28 C18 3.511(19) . no
C29 C13 3.59(2) . no
C29 C18 3.414(19) . no
C30 C26 3.22(2) . no
C30 C18 3.31(2) . no
C31 C26 3.27(2) . no
C31 C18 3.29(2) . no
C31 C27 3.26(2) . no
C36 F1 3.350(17) . no
C37 C60B 3.53(6) 3_555 no
C37 C46A 3.10(2) . no
C37 C46B 3.16(3) . no
C37 F3 3.328(18) . no
C37 O3 3.046(17) . no
C39 C28 3.02(2) . no
C39 C27 3.33(2) . no
C39 C19 3.358(19) . no
C40 C19 3.34(2) . no
C40 C1 3.28(2) . no
C40 C20 3.44(2) . no
C40 C28 3.48(2) . no
C40 O1 3.255(19) . no
C43 C11 3.54(2) 4_554 no
C43 C25 3.57(2) . no
C43 C26 3.49(2) . no
C44 C46B 3.41(3) . no
C44 C26 3.22(2) . no
C44 C28 3.44(2) . no
C44 C50A 3.27(2) . no
C44 C27 3.27(2) . no
C46A C37 3.10(2) . no
C46B C37 3.16(3) . no
C46B C59B 3.39(6) 3_555 no
C46B C60B 3.34(6) 3_555 no
C46B C44 3.41(3) . no
C47A C60A 3.59(3) . no
C47A C62A 3.55(2) . no
C47A C58A 3.59(2) . no
C47A C57A 3.53(2) . no
C47B F3 3.21(3) 3_555 no
C47B C59B 3.14(6) 3_555 no
C48B C60B 3.58(7) . no
C48B O5 3.30(4) 3_555 no
C49A C10 3.32(2) 4_554 no
C49B C85 3.54(4) 4_554 no
C49B C53 3.49(4) . no
C49B C52 3.30(4) . no
C50A C44 3.27(2) . no
C50A C11 3.55(2) 4_554 no
C50B C52 3.39(4) . no
C50B C1 3.40(4) . no
C50B C58B 3.57(5) . no
C51 Ru2 3.342(19) . no
C51 O2 3.28(2) . no
C51 C2 3.01(2) . no
C52 C62B 2.56(4) . no
C52 C58B 3.32(5) . no
C52 C50B 3.39(4) . no
C52 O2 3.34(2) . no
C52 C49B 3.30(4) . no
C52 C2 3.21(3) . no
C52 Ru2 3.66(2) . no
C52 C62A 3.37(2) . no
C53 C62B 3.52(5) . no
C53 C49B 3.49(4) . no
C54 C24 3.47(3) 1_655 no
C55 C24 3.50(2) 1_655 no
C56 C72 3.53(2) . no
C56 C75 3.30(2) . no
C56 C74 3.46(2) . no
C56 C62B 3.03(4) . no
C56 C73 3.51(2) . no
C57A C47A 3.53(2) . no
C57A Ru2 3.573(17) . no
C57B Ru2 3.24(4) . no
C58A C47A 3.59(2) . no
C58A Ru2 3.891(17) . no
C58A F3 3.25(2) . no
C58A C64 3.29(2) . no
C58A F4 3.17(2) . no
C58A O4 3.25(2) . no
C58B O4 3.37(4) . no
C58B C52 3.32(5) . no
C58B Ru2 3.39(4) . no
C58B C50B 3.57(5) . no
C59A F4 3.34(2) . no
C59A F3 3.25(2) . no
C59B C46B 3.39(6) 3_555 no
C59B C47B 3.14(6) 3_555 no
C60A C47A 3.59(3) . no
C60B C48B 3.58(7) . no
C60B C37 3.53(6) 3_555 no
C60B C46B 3.34(6) 3_555 no
C62A C47A 3.55(2) . no
C62A C64 3.38(2) . no
C62A C52 3.37(2) . no
C62B C52 2.56(4) . no
C62B C53 3.52(5) . no
C62B C56 3.03(4) . no
C63 Ru2 3.560(15) . no
C63 C89 3.33(2) . no
C63 P4 3.388(15) . no
C63 C90 3.45(2) . no
C64 C90 3.56(2) . no
C64 C58A 3.29(2) . no
C64 C62A 3.38(2) . no
C70 C94 3.35(2) . no
C70 C74 3.130(19) . no
C70 C75 3.185(19) . no
C71 C93 3.60(2) . no
C71 C89 3.43(2) . no
C71 C94 3.22(2) . no
C71 C75 3.25(2) . no
C72 C56 3.53(2) . no
C72 C89 3.08(2) . no
C72 C94 3.35(2) . no
C72 Ru2 4.134(14) . no
C73 C94 3.56(2) . no
C73 C2 3.57(2) . no
C73 C56 3.51(2) . no
C74 C56 3.46(2) . no
C74 C70 3.130(19) . no
C75 C56 3.30(2) . no
C75 C71 3.25(2) . no
C75 C70 3.185(19) . no
C80 C24 3.55(2) 4_655 no
C80 O2 3.408(17) . no
C81 O2 3.141(17) . no
C81 C84 3.29(2) . no
C81 C2 3.36(2) . no
C82 O2 3.249(17) . no
C82 P3 3.677(14) . no
C84 C81 3.29(2) . no
C84 C2 3.59(2) . no
C85 C49B 3.54(4) 4_555 no
C87 O1 3.39(2) 4_555 no
C88 C94 3.29(2) . no
C89 C71 3.43(2) . no
C89 C72 3.08(2) . no
C89 C63 3.33(2) . no
C90 C63 3.45(2) . no
C90 O4 3.223(19) . no
C90 C64 3.56(2) . no
C93 C71 3.60(2) . no
C94 C72 3.35(2) . no
C94 C71 3.22(2) . no
C94 C73 3.56(2) . no
C94 C70 3.35(2) . no
C94 C88 3.29(2) . no
C1 H40 2.5400 . no
C1 H50B 2.5800 . no
C1 H8 2.4000 . no
C2 H84 2.8900 . no
C3 H46A 3.0700 . no
C3 H58A 3.0800 . no
C3 H58B 2.8400 . no
C6 H9 2.7400 2_545 no
C7 H20 2.3100 . no
C8 H20 2.8100 . no
C10 H49A 2.6000 4_555 no
C11 H50A 2.9000 4_555 no
C11 H85 3.0900 . no
C12 H20 2.5800 . no
C13 H12 2.6200 . no
C16 H41 3.1000 4_555 no
C18 H12 3.0000 . no
C18 H76 3.0000 1_455 no
C19 H18 2.7500 . no
C19 H76 3.0300 1_455 no
C20 H76 2.9600 1_455 no
C22 H55 3.0100 1_455 no
C23 H70 3.0300 4_454 no
C23 H55 2.8900 1_455 no
C23 H69 3.0900 4_454 no
C24 H54 2.8800 1_455 no
C24 H55 3.0000 1_455 no
C26 H31 2.9900 . no
C27 H31 2.7200 . no
C28 H31 2.5800 . no
C28 H18 2.8400 . no
C29 H18 2.9100 . no
C29 H26 2.5600 . no
C30 H26 2.6900 . no
C30 H18 2.7600 . no
C31 H26 2.9800 . no
C31 H18 2.5300 . no
C32 H56 3.0200 1_455 no
C36 H60B 2.9000 3_555 no
C37 H60B 2.6100 3_555 no
C37 H46A 2.7200 . no
C37 H46B 2.7100 . no
C38 H46B 2.9700 . no
C38 H44 2.9600 . no
C39 H50A 2.6000 . no
C42 H12 3.0900 4_554 no
C43 H11 2.7700 4_554 no
C44 H50A 2.7200 . no
C44 H11 2.9100 4_554 no
C45 H37 2.6400 . no
C46A H37 2.3100 . no
C46B H60B 2.7000 3_555 no
C46B H37 2.5800 . no
C46B H44 2.8900 . no
C46B H59B 2.7900 3_555 no
C47B H10 3.0300 4_554 no
C47B H59B 2.2700 3_555 no
C49A H10 2.9200 4_554 no
C49B H85 3.0200 4_554 no
C49B H53 3.0500 . no
C49B H52 2.6500 . no
C50B H86 3.0400 4_554 no
C50B H52 2.5400 . no
C51 H62B 2.0800 . no
C51 H62A 2.5800 . no
C52 H49B 2.8400 . no
C52 H62B 2.5800 . no
C52 H50B 3.0400 . no
C52 H62A 2.9200 . no
C53 H49B 2.7200 . no
C56 H62B 2.3300 . no
C56 H32 3.0700 1_655 no
C56 H62A 3.0500 . no
C57A H47A 3.0400 . no
C57A H64 2.2800 . no
C57B H52 2.0700 . no
C58A H64 2.5700 . no
C58A H47A 2.9200 . no
C58B H52 2.7300 . no
C59A H47A 2.7300 . no
C59B H46B 3.0100 3_555 no
C59B H47B 2.4800 3_555 no
C60A H47A 2.6600 . no
C60B H46B 2.6700 3_555 no
C61A H47A 2.8500 . no
C62A H47A 3.0100 . no
C62A H64 2.7200 . no
C62B H52 2.6700 . no
C63 H56 2.7100 . no
C63 H32 2.9700 1_655 no
C64 H32 2.8800 1_655 no
C65 H33 3.0000 1_655 no
C65 H32 3.0900 1_655 no
C69 H23 2.9700 4_655 no
C70 H75 2.9100 . no
C70 H23 2.9700 4_655 no
C71 H75 2.7200 . no
C72 H56 2.9000 . no
C72 H75 2.5600 . no
C73 H70 2.4000 . no
C73 H56 3.0600 . no
C74 H70 2.5100 . no
C74 H56 2.9900 . no
C75 H56 2.6000 . no
C75 H70 2.8200 . no
C76 H18 3.0900 1_655 no
C77 H43 3.0400 4_655 no
C79 H24 3.0900 4_655 no
C80 H24 2.7400 4_655 no
C81 H24 2.7800 4_655 no
C81 H84 2.9600 . no
C82 H94 2.7700 . no
C83 H81 2.7100 . no
C83 H14 3.1000 . no
C84 H81 2.5700 . no
C84 H14 2.8900 . no
C85 H53 3.0000 4_555 no
C85 H49B 3.0900 4_555 no
C85 H14 3.0300 . no
C86 H53 2.8200 4_555 no
C87 H53 3.0800 4_555 no
C89 H88 2.4700 . no
C90 H88 3.0900 . no
C94 H88 2.6400 . no
H8 Ru1 3.2000 . no
H8 C1 2.4000 . no
H8 O1 2.5900 . no
H9 C6 2.7400 2_555 no
H9 O6 2.5800 2_555 no
H10 H59A 2.5100 2_555 no
H10 C47B 3.0300 4_555 no
H10 C49A 2.9200 4_555 no
H10 H49A 2.2900 4_555 no
H11 C43 2.7700 4_555 no
H11 C44 2.9100 4_555 no
H11 H50A 2.4900 4_555 no
H12 C13 2.6200 . no
H12 C18 3.0000 . no
H12 C42 3.0900 4_555 no
H14 C85 3.0300 . no
H14 Ru1 3.4400 . no
H14 C84 2.8900 . no
H14 C83 3.1000 . no
H18 C29 2.9100 . no
H18 C30 2.7600 . no
H18 C28 2.8400 . no
H18 C19 2.7500 . no
H18 C76 3.0900 1_455 no
H18 H31 2.3900 . no
H18 C31 2.5300 . no
H18 H76 2.3300 1_455 no
H20 C8 2.8100 . no
H20 C12 2.5800 . no
H20 C7 2.3100 . no
H21 H23 2.5300 . no
H23 H70 2.5400 4_454 no
H23 C69 2.9700 4_454 no
H23 H21 2.5300 . no
H23 C70 2.9700 4_454 no
H23 H69 2.5600 4_454 no
H24 C80 2.7400 4_454 no
H24 C79 3.0900 4_454 no
H24 C81 2.7800 4_454 no
H26 C30 2.6900 . no
H26 C31 2.9800 . no
H26 C29 2.5600 . no
H31 C28 2.5800 . no
H31 C26 2.9900 . no
H31 C27 2.7200 . no
H31 H18 2.3900 . no
H32 C65 3.0900 1_455 no
H32 H56 2.3000 1_455 no
H32 C56 3.0700 1_455 no
H32 C63 2.9700 1_455 no
H32 C64 2.8800 1_455 no
H33 C65 3.0000 1_455 no
H34 H36 2.4500 . no
H36 O5 2.8300 . no
H36 H34 2.4500 . no
H36 H48A 2.5600 3_555 no
H37 C46A 2.3100 . no
H37 H46B 2.2900 . no
H37 H46A 1.9700 . no
H37 C46B 2.5800 . no
H37 C45 2.6400 . no
H37 H60B 2.2900 3_555 no
H40 C1 2.5400 . no
H40 Ru1 3.4900 . no
H40 O1 2.4600 . no
H41 C16 3.1000 4_554 no
H43 C77 3.0400 4_454 no
H44 C38 2.9600 . no
H44 C46B 2.8900 . no
H44 H60A 2.5100 3_555 no
H44 H46B 2.4700 . no
H46A F3 2.7900 . no
H46A Ru1 3.2500 . no
H46A C37 2.7200 . no
H46A O3 2.7900 . no
H46A C3 3.0700 . no
H46A H37 1.9700 . no
H46B C37 2.7100 . no
H46B C38 2.9700 . no
H46B H44 2.4700 . no
H46B C59B 3.0100 3_555 no
H46B H37 2.2900 . no
H46B C60B 2.6700 3_555 no
H46B H60B 1.9700 3_555 no
H47A C59A 2.7300 . no
H47A C60A 2.6600 . no
H47A C61A 2.8500 . no
H47A C62A 3.0100 . no
H47A C57A 3.0400 . no
H47A C58A 2.9200 . no
H47B F3 2.4900 3_555 no
H47B C59B 2.4800 3_555 no
H47B H59B 1.5800 3_555 no
H48A H36 2.5600 3_555 no
H48B O5 2.5200 3_555 no
H49A H10 2.2900 4_554 no
H49A C10 2.6000 4_554 no
H49B C53 2.7200 . no
H49B C52 2.8400 . no
H49B C85 3.0900 4_554 no
H49B H52 2.4300 . no
H49B H53 2.2400 . no
H50A C44 2.7200 . no
H50A C39 2.6000 . no
H50A C11 2.9000 4_554 no
H50A H11 2.4900 4_554 no
H50B C52 3.0400 . no
H50B Ru1 3.1300 . no
H50B O1 2.7600 . no
H50B C1 2.5800 . no
H50B H52 2.2600 . no
H50B H86 2.5400 4_554 no
H52 Ru2 3.3400 . no
H52 C57B 2.0700 . no
H52 C49B 2.6500 . no
H52 C50B 2.5400 . no
H52 H49B 2.4300 . no
H52 H50B 2.2600 . no
H52 C58B 2.7300 . no
H52 C62B 2.6700 . no
H53 C85 3.0000 4_554 no
H53 C49B 3.0500 . no
H53 H49B 2.2400 . no
H53 C87 3.0800 4_554 no
H53 C86 2.8200 4_554 no
H54 C24 2.8800 1_655 no
H55 C22 3.0100 1_655 no
H55 C24 3.0000 1_655 no
H55 C23 2.8900 1_655 no
H56 C63 2.7100 . no
H56 C74 2.9900 . no
H56 C72 2.9000 . no
H56 C73 3.0600 . no
H56 C32 3.0200 1_655 no
H56 H75 2.3500 . no
H56 C75 2.6000 . no
H56 H32 2.3000 1_655 no
H58A Ru2 3.4500 . no
H58A F3 2.8100 . no
H58A F4 2.4600 . no
H58A O4 2.4300 . no
H58A C3 3.0800 . no
H58B Ru1 3.5100 . no
H58B Ru2 2.8400 . no
H58B C3 2.8400 . no
H58B O4 2.5600 . no
H59A F4 2.8100 . no
H59A F3 2.8200 . no
H59A H10 2.5100 2_545 no
H59B F3 2.8100 . no
H59B C46B 2.7900 3_555 no
H59B C47B 2.2700 3_555 no
H59B H47B 1.5800 3_555 no
H60A H44 2.5100 3_555 no
H60B H37 2.2900 3_555 no
H60B C46B 2.7000 3_555 no
H60B C36 2.9000 3_555 no
H60B C37 2.6100 3_555 no
H60B H46B 1.9700 3_555 no
H62A C52 2.9200 . no
H62A C56 3.0500 . no
H62A C51 2.5800 . no
H62B C51 2.0800 . no
H62B C52 2.5800 . no
H62B C56 2.3300 . no
H64 C57A 2.2800 . no
H64 C58A 2.5700 . no
H64 C62A 2.7200 . no
H69 H23 2.5600 4_655 no
H69 C23 3.0900 4_655 no
H70 C73 2.4000 . no
H70 C74 2.5100 . no
H70 H23 2.5400 4_655 no
H70 C75 2.8200 . no
H70 C23 3.0300 4_655 no
H75 C71 2.7200 . no
H75 C70 2.9100 . no
H75 C72 2.5600 . no
H75 H56 2.3500 . no
H76 C18 3.0000 1_655 no
H76 H18 2.3300 1_655 no
H76 C19 3.0300 1_655 no
H76 C20 2.9600 1_655 no
H78 H80 2.4900 . no
H80 H78 2.4900 . no
H81 C83 2.7100 . no
H81 C84 2.5700 . no
H81 H84 2.3400 . no
H84 H81 2.3400 . no
H84 C81 2.9600 . no
H84 Ru2 3.3100 . no
H84 C2 2.8900 . no
H85 C49B 3.0200 4_555 no
H85 C11 3.0900 . no
H86 C50B 3.0400 4_555 no
H86 H50B 2.5400 4_555 no
H87 O1 2.7500 4_555 no
H88 C89 2.4700 . no
H88 C90 3.0900 . no
H88 C94 2.6400 . no
H90 O4 2.4000 . no
H90 Ru2 3.3900 . no
H94 C82 2.7700 . no

loop_
_geom_hbond_atom_site_label_D
_geom_hbond_atom_site_label_H
_geom_hbond_atom_site_label_A
_geom_hbond_distance_DH
_geom_hbond_distance_HA
_geom_hbond_distance_DA
_geom_hbond_angle_DHA
_geom_hbond_site_symmetry_A
_geom_hbond_publ_flag
C8 H8 O1 0.9500 2.5900 3.503(18) 161.00 . yes
C9 H9 O6 0.9500 2.5800 3.47(2) 156.00 2_555 yes
C40 H40 O1 0.9500 2.4600 3.255(19) 142.00 . yes
C58A H58A F4 0.9500 2.4600 3.17(2) 131.00 . yes
C58A H58A O4 0.9500 2.4300 3.25(2) 145.00 . yes
C90 H90 O4 0.9500 2.4000 3.223(19) 145.00 . yes

loop_
_geom_torsion_atom_site_label_1
_geom_torsion_atom_site_label_2
_geom_torsion_atom_site_label_3
_geom_torsion_atom_site_label_4
_geom_torsion
_geom_torsion_publ_flag
P1 Ru1 Ru2 P4 -5.6(3) no
P1 Ru1 Ru2 O4 77.8(3) no
P1 Ru1 Ru2 C2 -94.4(6) no
P2 Ru1 Ru2 P4 -166.0(2) no
P2 Ru1 Ru2 O4 -82.6(3) no
P2 Ru1 Ru2 C2 105.2(6) no
O3 Ru1 Ru2 P4 -84.8(3) no
O3 Ru1 Ru2 O4 -1.4(3) no
O3 Ru1 Ru2 C2 -173.7(6) no
C1 Ru1 Ru2 P4 100.4(6) no
C1 Ru1 Ru2 O4 -176.3(6) no
C1 Ru1 Ru2 C2 11.5(8) no
Ru2 Ru1 P1 C7 58.3(5) no
Ru2 Ru1 P1 C13 -56.2(5) no
Ru2 Ru1 P1 C19 177.4(4) no
P2 Ru1 P1 C7 -135.1(5) no
P2 Ru1 P1 C13 110.4(5) no
P2 Ru1 P1 C19 -16.0(5) no
O3 Ru1 P1 C7 136.9(5) no
O3 Ru1 P1 C13 22.4(6) no
O3 Ru1 P1 C19 -104.0(5) no
C1 Ru1 P1 C7 -44.6(7) no
C1 Ru1 P1 C13 -159.0(8) no
C1 Ru1 P1 C19 74.5(7) no
Ru2 Ru1 P2 C38 107.4(5) no
Ru2 Ru1 P2 C39 -130.3(6) no
Ru2 Ru1 P2 C45 -9.2(5) no
P1 Ru1 P2 C38 -57.7(5) no
P1 Ru1 P2 C39 64.7(6) no
P1 Ru1 P2 C45 -174.2(4) no
O3 Ru1 P2 C38 27.8(6) no
O3 Ru1 P2 C39 150.1(7) no
O3 Ru1 P2 C45 -88.8(5) no
C1 Ru1 P2 C38 -157.7(7) no
C1 Ru1 P2 C39 -35.3(8) no
C1 Ru1 P2 C45 85.7(7) no
Ru2 Ru1 O3 C3 1.9(12) no
P1 Ru1 O3 C3 -128.8(12) no
P2 Ru1 O3 C3 138.9(12) no
Ru1 Ru2 P4 C82 -117.3(5) no
Ru1 Ru2 P4 C83 -1.8(6) no
Ru1 Ru2 P4 C89 119.0(6) no
O4 Ru2 P4 C82 162.1(6) no
O4 Ru2 P4 C83 -82.4(6) no
O4 Ru2 P4 C89 38.4(7) no
C2 Ru2 P4 C82 -27.8(8) no
C2 Ru2 P4 C83 87.8(8) no
C2 Ru2 P4 C89 -151.5(9) no
Ru1 Ru2 O4 C3 1.6(10) no
P4 Ru2 O4 C3 138.1(10) no
Ru1 P1 C7 C8 29.3(13) no
Ru1 P1 C7 C12 -157.0(10) no
C13 P1 C7 C8 150.0(12) no
C13 P1 C7 C12 -36.4(13) no
C19 P1 C7 C8 -98.8(13) no
C19 P1 C7 C12 74.9(12) no
Ru1 P1 C13 C14 55.2(12) no
Ru1 P1 C13 C18 -128.9(11) no
C7 P1 C13 C14 -67.2(12) no
C7 P1 C13 C18 108.8(13) no
C19 P1 C13 C14 -173.2(11) no
C19 P1 C13 C18 2.8(14) no
Ru1 P1 C19 C20 -117.6(10) no
Ru1 P1 C19 C28 57.6(12) no
C7 P1 C19 C20 8.2(12) no
C7 P1 C19 C28 -176.7(11) no
C13 P1 C19 C20 114.1(11) no
C13 P1 C19 C28 -70.8(12) no
Ru1 P2 C38 C29 78.6(11) no
Ru1 P2 C38 C37 -90.8(10) no
C39 P2 C38 C29 -54.9(12) no
C39 P2 C38 C37 135.6(11) no
C45 P2 C38 C29 -163.3(10) no
C45 P2 C38 C37 27.3(12) no
Ru1 P2 C39 C40 6.0(16) no
Ru1 P2 C39 C44 -172.3(10) no
C38 P2 C39 C40 128.9(13) no
C38 P2 C39 C44 -49.4(13) no
C45 P2 C39 C40 -118.6(13) no
C45 P2 C39 C44 63.1(13) no
Ru1 P2 C45 C46A 49.2(11) no
Ru1 P2 C45 C50A -117.9(11) no
C38 P2 C45 C46A -66.7(12) no
C38 P2 C45 C50A 126.3(12) no
C39 P2 C45 C46A -177.3(11) no
C39 P2 C45 C50A 15.7(13) no
C57A P3 C51 C52 67.4(16) no
C57A P3 C51 C56 -108.5(16) no
C63 P3 C51 C52 173.5(14) no
C63 P3 C51 C56 -2.4(17) no
C51 P3 C57A C58A -163.2(16) no
C51 P3 C57A C62A 25.6(17) no
C63 P3 C57A C58A 86.2(16) no
C63 P3 C57A C62A -85.0(15) no
C51 P3 C63 C64 -114.7(12) no
C51 P3 C63 C72 72.1(14) no
C57A P3 C63 C64 -7.6(13) no
C57A P3 C63 C72 179.2(13) no
Ru2 P4 C82 C73 -73.6(11) no
Ru2 P4 C82 C81 92.3(11) no
C83 P4 C82 C73 170.7(10) no
C83 P4 C82 C81 -23.4(13) no
C89 P4 C82 C73 59.6(12) no
C89 P4 C82 C81 -134.5(11) no
Ru2 P4 C83 C84 -49.2(14) no
Ru2 P4 C83 C88 126.2(12) no
C82 P4 C83 C84 67.2(14) no
C82 P4 C83 C88 -117.4(13) no
C89 P4 C83 C84 179.2(13) no
C89 P4 C83 C88 -5.4(14) no
Ru2 P4 C89 C90 -14.8(18) no
Ru2 P4 C89 C94 165.2(10) no
C82 P4 C89 C90 -139.7(15) no
C82 P4 C89 C94 40.3(14) no
C83 P4 C89 C90 107.3(16) no
C83 P4 C89 C94 -72.7(14) no
Ru1 O3 C3 O4 -1(2) no
Ru1 O3 C3 C4 171.9(11) no
Ru2 O4 C3 O3 -1(2) no
Ru2 O4 C3 C4 -174.4(10) no
O3 C3 C4 F1 -13(2) no
O3 C3 C4 F2 -130.4(17) no
O3 C3 C4 C5 108(2) no
O4 C3 C4 F1 161.7(14) no
O4 C3 C4 F2 44(2) no
O4 C3 C4 C5 -78(2) no
F1 C4 C5 F3 92.4(17) no
F1 C4 C5 F4 -162.5(15) no
F1 C4 C5 C6 -28(2) no
F2 C4 C5 F3 -154.6(15) no
F2 C4 C5 F4 -50(2) no
F2 C4 C5 C6 85(2) no
C3 C4 C5 F3 -31(2) no
C3 C4 C5 F4 75(2) no
C3 C4 C5 C6 -151.1(19) no
F3 C5 C6 O5 -8(3) no
F3 C5 C6 O6 171.3(17) no
F4 C5 C6 O5 -120(2) no
F4 C5 C6 O6 60(2) no
C4 C5 C6 O5 110(2) no
C4 C5 C6 O6 -71(2) no
P1 C7 C8 C9 167.6(13) no
C12 C7 C8 C9 -7(2) no
P1 C7 C12 C11 -170.7(12) no
C8 C7 C12 C11 4(2) no
C7 C8 C9 C10 4(2) no
C8 C9 C10 C11 1(2) no
C9 C10 C11 C12 -4(3) no
C10 C11 C12 C7 1(2) no
P1 C13 C14 C15 179.8(11) no
C18 C13 C14 C15 4(2) no
P1 C13 C18 C17 -177.6(11) no
C14 C13 C18 C17 -2(2) no
C13 C14 C15 C16 -3(2) no
C14 C15 C16 C17 -1(2) no
C15 C16 C17 C18 3(2) no
C16 C17 C18 C13 -2(2) no
P1 C19 C20 C21 175.1(11) no
C28 C19 C20 C21 0(2) no
P1 C19 C28 C27 -172.8(9) no
P1 C19 C28 C29 7.2(19) no
C20 C19 C28 C27 2.0(19) no
C20 C19 C28 C29 -178.1(13) no
C19 C20 C21 C22 -2(2) no
C20 C21 C22 C23 -174.3(13) no
C20 C21 C22 C27 2(2) no
C21 C22 C23 C24 177.8(15) no
C27 C22 C23 C24 2(2) no
C21 C22 C27 C26 -178.2(14) no
C21 C22 C27 C28 1(2) no
C23 C22 C27 C26 -2(2) no
C23 C22 C27 C28 176.7(12) no
C22 C23 C24 C25 -2(3) no
C23 C24 C25 C26 3(3) no
C24 C25 C26 C27 -3(2) no
C25 C26 C27 C22 3(2) no
C25 C26 C27 C28 -176.0(13) no
C22 C27 C28 C19 -2.3(19) no
C22 C27 C28 C29 177.7(13) no
C26 C27 C28 C19 176.5(13) no
C26 C27 C28 C29 -3.4(19) no
C19 C28 C29 C30 110.6(17) no
C19 C28 C29 C38 -76.2(19) no
C27 C28 C29 C30 -69.5(17) no
C27 C28 C29 C38 103.7(16) no
C28 C29 C30 C31 -1(2) no
C28 C29 C30 C35 178.3(13) no
C38 C29 C30 C31 -175.0(13) no
C38 C29 C30 C35 5(2) no
C28 C29 C38 P2 14.2(18) no
C28 C29 C38 C37 -177.0(13) no
C30 C29 C38 P2 -172.4(10) no
C30 C29 C38 C37 -4(2) no
C29 C30 C31 C32 -178.6(14) no
C35 C30 C31 C32 2(2) no
C29 C30 C35 C34 177.2(14) no
C29 C30 C35 C36 -6(2) no
C31 C30 C35 C34 -3(2) no
C31 C30 C35 C36 174.1(14) no
C30 C31 C32 C33 1(2) no
C31 C32 C33 C34 -2(3) no
C32 C33 C34 C35 1(3) no
C33 C34 C35 C30 2(2) no
C33 C34 C35 C36 -175.4(16) no
C30 C35 C36 C37 5(2) no
C34 C35 C36 C37 -177.6(15) no
C35 C36 C37 C38 -4(2) no
C36 C37 C38 P2 172.6(12) no
C36 C37 C38 C29 4(2) no
P2 C39 C40 C41 -178.4(12) no
C44 C39 C40 C41 0(2) no
P2 C39 C44 C43 -179.2(11) no
C40 C39 C44 C43 2(2) no
C39 C40 C41 C42 -3(2) no
C40 C41 C42 C43 5(2) no
C41 C42 C43 C44 -2(2) no
C42 C43 C44 C39 -1(2) no
P2 C45 C46A C47A -175.0(11) no
C50A C45 C46A C47A -8(2) no
P2 C45 C50A C49A 174.7(11) no
C46A C45 C50A C49A 8(2) no
C45 C46A C47A C48A 2(2) no
C46A C47A C48A C49A 3(2) no
C47A C48A C49A C50A -2(2) no
C48A C49A C50A C45 -4(2) no
P3 C51 C52 C53 176.3(17) no
C56 C51 C52 C53 -7(3) no
P3 C51 C56 C55 -176.1(13) no
C52 C51 C56 C55 8(2) no
C51 C52 C53 C54 5(3) no
C52 C53 C54 C55 -3(3) no
C53 C54 C55 C56 4(3) no
C54 C55 C56 C51 -6(2) no
P3 C57A C58A C59A -173.7(15) no
C62A C57A C58A C59A -3(3) no
P3 C57A C62A C61A 172.2(13) no
C58A C57A C62A C61A 1(3) no
C57A C58A C59A C60A 1(3) no
C58A C59A C60A C61A 3(3) no
C59A C60A C61A C62A -4(3) no
C60A C61A C62A C57A 3(3) no
P3 C63 C64 C65 -173.8(13) no
C72 C63 C64 C65 0(2) no
P3 C63 C72 C71 172.9(11) no
P3 C63 C72 C73 -5(2) no
C64 C63 C72 C71 0(2) no
C64 C63 C72 C73 -178.6(13) no
C63 C64 C65 C66 -1(3) no
C64 C65 C66 C67 -179.0(18) no
C64 C65 C66 C71 1(2) no
C65 C66 C67 C68 -178.0(17) no
C71 C66 C67 C68 2(3) no
C65 C66 C71 C70 -179.5(13) no
C65 C66 C71 C72 -1(2) no
C67 C66 C71 C70 1(2) no
C67 C66 C71 C72 179.0(15) no
C66 C67 C68 C69 -3(3) no
C67 C68 C69 C70 2(2) no
C68 C69 C70 C71 1(2) no
C69 C70 C71 C66 -2(2) no
C69 C70 C71 C72 179.7(14) no
C66 C71 C72 C63 1(2) no
C66 C71 C72 C73 179.2(14) no
C70 C71 C72 C63 179.1(13) no
C70 C71 C72 C73 -3(2) no
C63 C72 C73 C74 -111.5(16) no
C63 C72 C73 C82 75.6(17) no
C71 C72 C73 C74 70.2(17) no
C71 C72 C73 C82 -102.8(16) no
C72 C73 C74 C75 4.1(19) no
C72 C73 C74 C79 -177.1(13) no
C82 C73 C74 C75 177.3(11) no
C82 C73 C74 C79 -4(2) no
C72 C73 C82 P4 -20.4(17) no
C72 C73 C82 C81 173.0(12) no
C74 C73 C82 P4 166.3(10) no
C74 C73 C82 C81 -0.4(17) no
C73 C74 C75 C76 176.7(13) no
C79 C74 C75 C76 -2.2(18) no
C73 C74 C79 C78 -178.7(13) no
C73 C74 C79 C80 4(2) no
C75 C74 C79 C78 0(2) no
C75 C74 C79 C80 -177.7(11) no
C74 C75 C76 C77 4(2) no
C75 C76 C77 C78 -4(2) no
C76 C77 C78 C79 1(2) no
C77 C78 C79 C74 0(2) no
C77 C78 C79 C80 178.1(13) no
C74 C79 C80 C81 1.4(18) no
C78 C79 C80 C81 -176.6(13) no
C79 C80 C81 C82 -6(2) no
C80 C81 C82 P4 -161.0(12) no
C80 C81 C82 C73 5(2) no
P4 C83 C84 C85 177.3(12) no
C88 C83 C84 C85 2(2) no
P4 C83 C88 C87 -174.1(12) no
C84 C83 C88 C87 1(2) no
C83 C84 C85 C86 -5(2) no
C84 C85 C86 C87 5(3) no
C85 C86 C87 C88 -2(3) no
C86 C87 C88 C83 -2(2) no
P4 C89 C90 C91 -176.1(15) no
C94 C89 C90 C91 4(3) no
P4 C89 C94 C93 176.6(13) no
C90 C89 C94 C93 -3(2) no
C89 C90 C91 C92 -4(3) no
C90 C91 C92 C93 4(3) no
C91 C92 C93 C94 -5(3) no
C92 C93 C94 C89 4(3) no
